data_2015043
loop_
_publ_author_name
'Barley, Helen R. L.'
'Kennedy, Alan R.'
'Mulvey, Robert E.'

_publ_section_title
;
 A mixed iron(III)/lithium alkoxide
;
_journal_issue 7
_journal_name_full 'Acta Crystallographica Section C'
_journal_page_first m346
_journal_page_last m347
_journal_paper_doi 10.1107/S0108270105017555
_journal_volume 61
_journal_year 2005
_chemical_formula_iupac '[Fe Li2 (C4 H9 O)4 (C4 H8 O)2 Br]'
_chemical_formula_moiety 'C24 H52 Br Fe Li2 O6'
_chemical_formula_sum 'C24 H52 Br Fe Li2 O6'
_chemical_formula_weight 586.30
_chemical_name_systematic
;
catena-poly[bromotetrakis(\m2-tert-butoxo)-
bis(tetrahydrofuran-?O)iron(III)dilithium]
;
_space_group_IT_number 14
_symmetry_cell_setting monoclinic
_symmetry_space_group_name_Hall '-P 2yab'
_symmetry_space_group_name_H-M 'P 1 21/a 1'
_atom_sites_solution_hydrogens geom
_atom_sites_solution_primary direct
_atom_sites_solution_secondary difmap
_audit_creation_method SHELXL-97
_cell_angle_alpha 90.00
_cell_angle_beta 90.535(2)
_cell_angle_gamma 90.00
_cell_formula_units_Z 4
_cell_length_a 18.4449(5)
_cell_length_b 9.0987(3)
_cell_length_c 18.6750(5)
_cell_measurement_reflns_used 34588
_cell_measurement_temperature 123(2)
_cell_measurement_theta_max 27.48
_cell_measurement_theta_min 1.00
_cell_volume 3133.99(16)
_computing_cell_refinement 'DENZO and COLLECT'
_computing_data_collection
;
DENZO (Hooft, 1988) and COLLECT (Otwinowski & Minor, 1997)
;
_computing_data_reduction DENZO
_computing_molecular_graphics 'ORTEPII (Johnson, 1976)'
_computing_publication_material SHELXL97
_computing_structure_refinement 'SHELXL97 (Sheldrick, 1997)'
_computing_structure_solution 'SHELXS97 (Sheldrick, 1997)'
_diffrn_ambient_temperature 123(2)
_diffrn_measured_fraction_theta_full 0.996
_diffrn_measured_fraction_theta_max 0.996
_diffrn_measurement_device_type 'Nonius KappaCCD'
_diffrn_measurement_method '\w and \f scans'
_diffrn_radiation_monochromator graphite
_diffrn_radiation_source 'fine-focus sealed tube'
_diffrn_radiation_type MoK\a
_diffrn_radiation_wavelength 0.71073
_diffrn_reflns_av_R_equivalents 0.0390
_diffrn_reflns_av_sigmaI/netI 0.0311
_diffrn_reflns_limit_h_max 23
_diffrn_reflns_limit_h_min -23
_diffrn_reflns_limit_k_max 11
_diffrn_reflns_limit_k_min -11
_diffrn_reflns_limit_l_max 24
_diffrn_reflns_limit_l_min -24
_diffrn_reflns_number 35132
_diffrn_reflns_theta_full 27.48
_diffrn_reflns_theta_max 27.48
_diffrn_reflns_theta_min 2.21
_diffrn_standards_decay_% 0
_diffrn_standards_number 0
_exptl_absorpt_coefficient_mu 1.787
_exptl_absorpt_correction_T_max 0.497
_exptl_absorpt_correction_T_min 0.460
_exptl_absorpt_correction_type multi-scan
_exptl_absorpt_process_details
;
(SORTAV; Blessing, 1997)
;
_exptl_crystal_colour 'pale yellow'
_exptl_crystal_density_diffrn 1.243
_exptl_crystal_density_method 'not measured'
_exptl_crystal_description prism
_exptl_crystal_F_000 1244
_exptl_crystal_size_max 0.50
_exptl_crystal_size_mid 0.45
_exptl_crystal_size_min 0.40
_refine_diff_density_max 0.497
_refine_diff_density_min -0.586
_refine_ls_extinction_method none
_refine_ls_goodness_of_fit_ref 1.033
_refine_ls_hydrogen_treatment constr
_refine_ls_matrix_type full
_refine_ls_number_parameters 319
_refine_ls_number_reflns 7143
_refine_ls_number_restraints 0
_refine_ls_restrained_S_all 1.033
_refine_ls_R_factor_all 0.0422
_refine_ls_R_factor_gt 0.0293
_refine_ls_shift/su_max 0.001
_refine_ls_shift/su_mean 0.000
_refine_ls_structure_factor_coef Fsqd
_refine_ls_weighting_details 'w=1/[\s^2^(Fo^2^)+(0.0243P)^2^+1.8098P] where P=(Fo^2^+2Fc^2^)/3'
_refine_ls_weighting_scheme calc
_refine_ls_wR_factor_gt 0.0638
_refine_ls_wR_factor_ref 0.0696
_reflns_number_gt 5934
_reflns_number_total 7143
_reflns_threshold_expression I>2\s(I)
_cod_data_source_file sf1003.cif
_cod_data_source_block I
_cod_original_sg_symbol_H-M 'P 21/a'
_cod_database_code 2015043

loop_
_symmetry_equiv_pos_as_xyz
'x, y, z'
'-x+1/2, y+1/2, -z'
'-x, -y, -z'
'x-1/2, -y-1/2, z'

loop_
_atom_site_label
_atom_site_fract_x
_atom_site_fract_y
_atom_site_fract_z
_atom_site_U_iso_or_equiv
_atom_site_adp_type
_atom_site_calc_flag
_atom_site_refinement_flags
_atom_site_occupancy
_atom_site_disorder_assembly
_atom_site_disorder_group
_atom_site_type_symbol
Fe1 0.004391(11) 0.62290(2) 0.252100(12) 0.01628(6) Uani d . 1 . . Fe
Br1 -0.246920(10) 0.76341(3) 0.272467(11) 0.04186(7) Uani d . 1 . . Br
C1 0.11111(9) 0.39475(18) 0.31172(9) 0.0217(3) Uani d . 1 . . C
C10 -0.03391(11) 0.7477(2) 0.45656(10) 0.0351(4) Uani d . 1 . . C
C11 0.05598(9) 0.8653(2) 0.37460(10) 0.0291(4) Uani d . 1 . . C
C12 -0.07361(11) 0.9495(2) 0.37392(11) 0.0367(5) Uani d . 1 . . C
C13 -0.10691(9) 0.42806(19) 0.17431(9) 0.0235(4) Uani d . 1 . . C
C14 -0.16164(11) 0.5067(2) 0.12615(10) 0.0369(5) Uani d . 1 . . C
C15 -0.14285(11) 0.2996(2) 0.21295(10) 0.0348(4) Uani d . 1 . . C
C16 -0.04334(10) 0.3735(2) 0.13026(10) 0.0314(4) Uani d . 1 . . C
C17 0.14965(10) 0.4358(2) 0.08254(10) 0.0336(4) Uani d . 1 . . C
C18 0.20745(11) 0.3271(2) 0.06097(11) 0.0387(5) Uani d . 1 . . C
C19 0.27246(10) 0.4255(2) 0.04821(10) 0.0365(5) Uani d . 1 . . C
C2 0.13224(12) 0.4638(2) 0.38322(10) 0.0368(5) Uani d . 1 . . C
C20 0.26455(10) 0.5416(2) 0.10565(11) 0.0355(4) Uani d . 1 . . C
C21 -0.13519(10) 0.3753(2) 0.41428(10) 0.0336(4) Uani d . 1 . . C
C22 -0.19103(11) 0.2821(2) 0.45153(12) 0.0388(5) Uani d . 1 . . C
C23 -0.25324(10) 0.3881(2) 0.46549(10) 0.0339(4) Uani d . 1 . . C
C24 -0.23548(13) 0.5219(3) 0.42235(13) 0.0508(6) Uani d . 1 . . C
C3 0.05064(11) 0.2840(2) 0.32207(13) 0.0417(5) Uani d . 1 . . C
C4 0.17671(10) 0.3205(2) 0.27845(10) 0.0345(4) Uani d . 1 . . C
C5 0.03529(9) 0.85518(19) 0.13741(9) 0.0255(4) Uani d . 1 . . C
C6 -0.03792(12) 0.9190(3) 0.15602(13) 0.0483(6) Uani d . 1 . . C
C7 0.03414(15) 0.7930(3) 0.06182(11) 0.0499(6) Uani d . 1 . . C
C8 0.09395(13) 0.9719(3) 0.14379(14) 0.0519(6) Uani d . 1 . . C
C9 -0.02279(9) 0.81807(19) 0.38293(9) 0.0232(3) Uani d . 1 . . C
Li1 0.14693(15) 0.6409(3) 0.20543(15) 0.0251(6) Uani d . 1 . . Li
Li2 -0.13684(15) 0.6223(3) 0.30454(15) 0.0253(6) Uani d . 1 . . Li
O1 0.08740(6) 0.50801(12) 0.26390(6) 0.0203(2) Uani d . 1 . . O
O2 0.05346(6) 0.73899(13) 0.18572(6) 0.0222(2) Uani d . 1 . . O
O3 -0.04130(6) 0.71087(13) 0.32999(6) 0.0212(2) Uani d . 1 . . O
O4 -0.08204(6) 0.52915(13) 0.22755(6) 0.0212(2) Uani d . 1 . . O
O5 0.18755(6) 0.55285(15) 0.11866(6) 0.0303(3) Uani d . 1 . . O
O6 -0.17497(6) 0.48943(15) 0.37917(6) 0.0306(3) Uani d . 1 . . O
H10A -0.0020 0.6621 0.4616 0.053 Uiso calc R 1 . . H
H10B -0.0845 0.7164 0.4610 0.053 Uiso calc R 1 . . H
H10C -0.0223 0.8194 0.4941 0.053 Uiso calc R 1 . . H
H11A 0.0625 0.9101 0.3274 0.044 Uiso calc R 1 . . H
H11B 0.0876 0.7792 0.3792 0.044 Uiso calc R 1 . . H
H11C 0.0685 0.9370 0.4119 0.044 Uiso calc R 1 . . H
H12A -0.1240 0.9161 0.3762 0.055 Uiso calc R 1 . . H
H12B -0.0651 0.9962 0.3275 0.055 Uiso calc R 1 . . H
H12C -0.0643 1.0207 0.4123 0.055 Uiso calc R 1 . . H
H14A -0.1381 0.5902 0.1028 0.055 Uiso calc R 1 . . H
H14B -0.2021 0.5422 0.1551 0.055 Uiso calc R 1 . . H
H14C -0.1799 0.4384 0.0897 0.055 Uiso calc R 1 . . H
H15A -0.1830 0.3363 0.2419 0.052 Uiso calc R 1 . . H
H15B -0.1071 0.2510 0.2441 0.052 Uiso calc R 1 . . H
H15C -0.1614 0.2291 0.1776 0.052 Uiso calc R 1 . . H
H16A -0.0082 0.3244 0.1618 0.047 Uiso calc R 1 . . H
H16B -0.0200 0.4570 0.1067 0.047 Uiso calc R 1 . . H
H16C -0.0609 0.3039 0.0940 0.047 Uiso calc R 1 . . H
H17A 0.1235 0.4736 0.0398 0.040 Uiso calc R 1 . . H
H17B 0.1143 0.3891 0.1149 0.040 Uiso calc R 1 . . H
H18A 0.1933 0.2735 0.0169 0.046 Uiso calc R 1 . . H
H18B 0.2174 0.2553 0.0997 0.046 Uiso calc R 1 . . H
H19A 0.3185 0.3705 0.0541 0.044 Uiso calc R 1 . . H
H19B 0.2706 0.4695 -0.0002 0.044 Uiso calc R 1 . . H
H20A 0.2908 0.5121 0.1499 0.043 Uiso calc R 1 . . H
H20B 0.2841 0.6369 0.0891 0.043 Uiso calc R 1 . . H
H21A -0.1004 0.4171 0.4494 0.040 Uiso calc R 1 . . H
H21B -0.1081 0.3160 0.3791 0.040 Uiso calc R 1 . . H
H22A -0.1714 0.2418 0.4970 0.047 Uiso calc R 1 . . H
H22B -0.2071 0.1997 0.4206 0.047 Uiso calc R 1 . . H
H23A -0.3000 0.3451 0.4497 0.041 Uiso calc R 1 . . H
H23B -0.2561 0.4124 0.5171 0.041 Uiso calc R 1 . . H
H24A -0.2775 0.5495 0.3918 0.061 Uiso calc R 1 . . H
H24B -0.2241 0.6053 0.4546 0.061 Uiso calc R 1 . . H
H2A 0.1700 0.5377 0.3757 0.055 Uiso calc R 1 . . H
H2B 0.1506 0.3874 0.4156 0.055 Uiso calc R 1 . . H
H2C 0.0897 0.5106 0.4044 0.055 Uiso calc R 1 . . H
H3A 0.0077 0.3341 0.3406 0.062 Uiso calc R 1 . . H
H3B 0.0665 0.2085 0.3562 0.062 Uiso calc R 1 . . H
H3C 0.0387 0.2378 0.2761 0.062 Uiso calc R 1 . . H
H4A 0.1631 0.2799 0.2316 0.052 Uiso calc R 1 . . H
H4B 0.1936 0.2410 0.3098 0.052 Uiso calc R 1 . . H
H4C 0.2156 0.3928 0.2725 0.052 Uiso calc R 1 . . H
H6A -0.0746 0.8412 0.1545 0.072 Uiso calc R 1 . . H
H6B -0.0508 0.9958 0.1214 0.072 Uiso calc R 1 . . H
H6C -0.0358 0.9615 0.2042 0.072 Uiso calc R 1 . . H
H7A 0.0810 0.7472 0.0517 0.075 Uiso calc R 1 . . H
H7B 0.0250 0.8725 0.0275 0.075 Uiso calc R 1 . . H
H7C -0.0044 0.7192 0.0576 0.075 Uiso calc R 1 . . H
H8A 0.0957 1.0093 0.1930 0.078 Uiso calc R 1 . . H
H8B 0.0830 1.0528 0.1108 0.078 Uiso calc R 1 . . H
H8C 0.1410 0.9288 0.1317 0.078 Uiso calc R 1 . . H

loop_
_atom_site_aniso_label
_atom_site_aniso_U_11
_atom_site_aniso_U_22
_atom_site_aniso_U_33
_atom_site_aniso_U_12
_atom_site_aniso_U_13
_atom_site_aniso_U_23
Br1 0.02757(11) 0.05601(15) 0.04197(12) 0.01880(9) -0.00044(8) 0.00995(10)
C1 0.0213(8) 0.0207(8) 0.0232(8) 0.0047(7) 0.0009(6) 0.0039(7)
C10 0.0437(11) 0.0400(11) 0.0217(9) -0.0065(9) 0.0033(8) -0.0052(8)
C11 0.0276(9) 0.0255(9) 0.0341(10) -0.0036(7) -0.0004(7) -0.0064(8)
C12 0.0362(11) 0.0298(11) 0.0440(11) 0.0083(8) -0.0021(9) -0.0111(9)
C13 0.0215(8) 0.0264(9) 0.0224(8) -0.0049(7) -0.0023(6) -0.0051(7)
C14 0.0345(10) 0.0450(12) 0.0310(10) 0.0006(9) -0.0110(8) -0.0057(9)
C15 0.0369(10) 0.0357(11) 0.0317(10) -0.0143(9) 0.0000(8) -0.0043(8)
C16 0.0309(9) 0.0349(10) 0.0285(9) -0.0027(8) 0.0021(7) -0.0089(8)
C17 0.0287(10) 0.0426(12) 0.0293(10) 0.0043(9) -0.0019(7) -0.0060(8)
C18 0.0430(11) 0.0392(12) 0.0339(11) 0.0096(9) -0.0037(9) -0.0091(9)
C19 0.0324(10) 0.0515(13) 0.0258(9) 0.0158(9) 0.0066(8) 0.0042(9)
C2 0.0551(13) 0.0321(11) 0.0232(9) 0.0098(9) -0.0058(8) 0.0014(8)
C20 0.0273(9) 0.0383(11) 0.0412(11) 0.0024(8) 0.0125(8) 0.0036(9)
C21 0.0275(9) 0.0398(11) 0.0334(10) 0.0035(8) 0.0027(8) 0.0108(9)
C22 0.0370(11) 0.0360(11) 0.0436(12) -0.0038(9) 0.0012(9) 0.0111(9)
C23 0.0316(10) 0.0398(11) 0.0304(10) -0.0095(8) 0.0079(8) -0.0019(8)
C24 0.0483(13) 0.0441(13) 0.0606(15) 0.0150(11) 0.0362(11) 0.0140(11)
C3 0.0369(11) 0.0329(11) 0.0552(13) -0.0037(9) -0.0008(10) 0.0183(10)
C4 0.0354(10) 0.0369(11) 0.0311(10) 0.0160(9) 0.0044(8) 0.0050(8)
C5 0.0306(9) 0.0218(9) 0.0243(9) 0.0029(7) 0.0041(7) 0.0070(7)
C6 0.0440(12) 0.0474(13) 0.0537(14) 0.0218(11) 0.0125(10) 0.0224(11)
C7 0.0855(18) 0.0385(13) 0.0257(10) 0.0135(12) -0.0029(11) 0.0055(9)
C8 0.0556(14) 0.0361(12) 0.0638(15) -0.0154(11) -0.0040(12) 0.0199(11)
C9 0.0257(8) 0.0219(8) 0.0220(8) -0.0001(7) 0.0007(6) -0.0059(7)
Fe1 0.01494(11) 0.01688(11) 0.01703(11) -0.00004(9) 0.00068(8) -0.00048(9)
Li1 0.0204(14) 0.0299(16) 0.0248(14) -0.0012(12) 0.0014(11) -0.0023(12)
Li2 0.0214(14) 0.0309(16) 0.0236(14) 0.0005(12) 0.0028(11) 0.0024(12)
O1 0.0168(5) 0.0215(6) 0.0227(6) 0.0022(5) -0.0001(4) 0.0034(5)
O2 0.0215(6) 0.0224(6) 0.0227(6) 0.0024(5) 0.0029(4) 0.0053(5)
O3 0.0208(6) 0.0222(6) 0.0207(6) -0.0010(5) 0.0020(4) -0.0046(5)
O4 0.0168(5) 0.0244(6) 0.0222(6) -0.0022(5) -0.0010(4) -0.0050(5)
O5 0.0232(6) 0.0390(8) 0.0288(7) 0.0044(6) 0.0036(5) -0.0059(6)
O6 0.0242(6) 0.0380(8) 0.0298(7) 0.0048(5) 0.0084(5) 0.0101(6)

loop_
_atom_type_symbol
_atom_type_description
_atom_type_scat_dispersion_real
_atom_type_scat_dispersion_imag
_atom_type_scat_source
C C 0.0033 0.0016 'International Tables Vol C Tables 4.2.6.8 and 6.1.1.4'
H H 0.0000 0.0000 'International Tables Vol C Tables 4.2.6.8 and 6.1.1.4'
O O 0.0106 0.0060 'International Tables Vol C Tables 4.2.6.8 and 6.1.1.4'
Br Br -0.2901 2.4595 'International Tables Vol C Tables 4.2.6.8 and 6.1.1.4'
Fe Fe 0.3463 0.8444 'International Tables Vol C Tables 4.2.6.8 and 6.1.1.4'
Li Li -0.0003 0.0001 'International Tables Vol C Tables 4.2.6.8 and 6.1.1.4'

loop_
_geom_angle_atom_site_label_1
_geom_angle_atom_site_label_2
_geom_angle_atom_site_label_3
_geom_angle_site_symmetry_1
_geom_angle_site_symmetry_3
_geom_angle
_geom_angle_publ_flag
O4 Fe1 O1 . . 118.19(5) y
O4 Fe1 O3 . . 89.80(5) y
O1 Fe1 O3 . . 121.60(5) y
O4 Fe1 O2 . . 120.97(5) y
O1 Fe1 O2 . . 89.60(5) y
O3 Fe1 O2 . . 119.94(5) y
O4 Fe1 Li1 . . 139.41(7) ?
O1 Fe1 Li1 . . 45.01(7) ?
O3 Fe1 Li1 . . 130.78(7) ?
O2 Fe1 Li1 . . 45.09(7) ?
O4 Fe1 Li2 . . 44.42(7) ?
O1 Fe1 Li2 . . 136.48(7) ?
O3 Fe1 Li2 . . 45.44(7) ?
O2 Fe1 Li2 . . 133.87(7) ?
Li1 Fe1 Li2 . . 176.03(9) ?
Li2 Br1 Li1 . 4_575 161.93(10) y
C5 O2 Fe1 . . 136.50(10) ?
C5 O2 Li1 . . 130.72(13) ?
Fe1 O2 Li1 . . 92.77(10) y
C1 O1 Fe1 . . 136.37(9) ?
C1 O1 Li1 . . 128.30(12) ?
Fe1 O1 Li1 . . 92.96(10) y
C13 O4 Fe1 . . 137.39(10) ?
C13 O4 Li2 . . 128.74(13) ?
Fe1 O4 Li2 . . 93.87(10) y
C9 O3 Fe1 . . 136.48(10) ?
C9 O3 Li2 . . 130.30(13) ?
Fe1 O3 Li2 . . 92.61(9) y
C17 O5 C20 . . 110.04(14) ?
C17 O5 Li1 . . 120.12(13) ?
C20 O5 Li1 . . 123.39(14) ?
C24 O6 C21 . . 107.16(14) ?
C24 O6 Li2 . . 124.16(15) ?
C21 O6 Li2 . . 125.69(13) ?
O3 C9 C11 . . 110.11(13) ?
O3 C9 C12 . . 108.43(14) ?
C11 C9 C12 . . 110.63(15) ?
O3 C9 C10 . . 107.62(14) ?
C11 C9 C10 . . 110.17(15) ?
C12 C9 C10 . . 109.81(15) ?
O2 C5 C6 . . 110.11(14) ?
O2 C5 C8 . . 107.77(15) ?
C6 C5 C8 . . 110.47(18) ?
O2 C5 C7 . . 108.19(14) ?
C6 C5 C7 . . 110.57(18) ?
C8 C5 C7 . . 109.66(18) ?
O1 C1 C3 . . 109.73(14) ?
O1 C1 C2 . . 108.96(14) ?
C3 C1 C2 . . 110.17(16) ?
O1 C1 C4 . . 107.72(13) ?
C3 C1 C4 . . 110.18(16) ?
C2 C1 C4 . . 110.04(15) ?
C24 C23 C22 . . 104.69(15) ?
C24 C23 H23A . . 110.8 ?
C22 C23 H23A . . 110.8 ?
C24 C23 H23B . . 110.8 ?
C22 C23 H23B . . 110.8 ?
H23A C23 H23B . . 108.9 ?
O4 C13 C16 . . 110.03(13) ?
O4 C13 C14 . . 108.37(14) ?
C16 C13 C14 . . 110.10(15) ?
O4 C13 C15 . . 107.58(13) ?
C16 C13 C15 . . 110.21(16) ?
C14 C13 C15 . . 110.50(15) ?
C9 C11 H11A . . 109.5 ?
C9 C11 H11B . . 109.5 ?
H11A C11 H11B . . 109.5 ?
C9 C11 H11C . . 109.5 ?
H11A C11 H11C . . 109.5 ?
H11B C11 H11C . . 109.5 ?
C1 C2 H2A . . 109.5 ?
C1 C2 H2B . . 109.5 ?
H2A C2 H2B . . 109.5 ?
C1 C2 H2C . . 109.5 ?
H2A C2 H2C . . 109.5 ?
H2B C2 H2C . . 109.5 ?
C13 C16 H16A . . 109.5 ?
C13 C16 H16B . . 109.5 ?
H16A C16 H16B . . 109.5 ?
C13 C16 H16C . . 109.5 ?
H16A C16 H16C . . 109.5 ?
H16B C16 H16C . . 109.5 ?
C1 C4 H4A . . 109.5 ?
C1 C4 H4B . . 109.5 ?
H4A C4 H4B . . 109.5 ?
C1 C4 H4C . . 109.5 ?
H4A C4 H4C . . 109.5 ?
H4B C4 H4C . . 109.5 ?
C21 C22 C23 . . 103.98(16) ?
C21 C22 H22A . . 111.0 ?
C23 C22 H22A . . 111.0 ?
C21 C22 H22B . . 111.0 ?
C23 C22 H22B . . 111.0 ?
H22A C22 H22B . . 109.0 ?
C20 C19 C18 . . 102.66(15) ?
C20 C19 H19A . . 111.2 ?
C18 C19 H19A . . 111.2 ?
C20 C19 H19B . . 111.2 ?
C18 C19 H19B . . 111.2 ?
H19A C19 H19B . . 109.1 ?
O6 C21 C22 . . 105.69(15) ?
O6 C21 H21A . . 110.6 ?
C22 C21 H21A . . 110.6 ?
O6 C21 H21B . . 110.6 ?
C22 C21 H21B . . 110.6 ?
H21A C21 H21B . . 108.7 ?
C13 C15 H15A . . 109.5 ?
C13 C15 H15B . . 109.5 ?
H15A C15 H15B . . 109.5 ?
C13 C15 H15C . . 109.5 ?
H15A C15 H15C . . 109.5 ?
H15B C15 H15C . . 109.5 ?
O4 Li2 O6 . . 116.21(16) y
O4 Li2 O3 . . 83.60(11) y
O6 Li2 O3 . . 113.49(15) y
O4 Li2 Br1 . . 118.39(13) y
O6 Li2 Br1 . . 101.04(11) y
O3 Li2 Br1 . . 124.83(14) y
O4 Li2 Fe1 . . 41.71(6) ?
O6 Li2 Fe1 . . 125.94(13) ?
O3 Li2 Fe1 . . 41.95(6) ?
Br1 Li2 Fe1 . . 132.95(11) ?
C13 C14 H14A . . 109.5 ?
C13 C14 H14B . . 109.5 ?
H14A C14 H14B . . 109.5 ?
C13 C14 H14C . . 109.5 ?
H14A C14 H14C . . 109.5 ?
H14B C14 H14C . . 109.5 ?
O5 C20 C19 . . 105.64(16) ?
O5 C20 H20A . . 110.6 ?
C19 C20 H20A . . 110.6 ?
O5 C20 H20B . . 110.6 ?
C19 C20 H20B . . 110.6 ?
H20A C20 H20B . . 108.7 ?
C9 C10 H10A . . 109.5 ?
C9 C10 H10B . . 109.5 ?
H10A C10 H10B . . 109.5 ?
C9 C10 H10C . . 109.5 ?
H10A C10 H10C . . 109.5 ?
H10B C10 H10C . . 109.5 ?
C1 C3 H3A . . 109.5 ?
C1 C3 H3B . . 109.5 ?
H3A C3 H3B . . 109.5 ?
C1 C3 H3C . . 109.5 ?
H3A C3 H3C . . 109.5 ?
H3B C3 H3C . . 109.5 ?
O5 C17 C18 . . 105.58(15) ?
O5 C17 H17A . . 110.6 ?
C18 C17 H17A . . 110.6 ?
O5 C17 H17B . . 110.6 ?
C18 C17 H17B . . 110.6 ?
H17A C17 H17B . . 108.8 ?
C17 C18 C19 . . 102.48(17) ?
C17 C18 H18A . . 111.3 ?
C19 C18 H18A . . 111.3 ?
C17 C18 H18B . . 111.3 ?
C19 C18 H18B . . 111.3 ?
H18A C18 H18B . . 109.2 ?
O6 C24 C23 . . 108.35(17) ?
O6 C24 H24A . . 110.0 ?
C23 C24 H24A . . 110.0 ?
O6 C24 H24B . . 110.0 ?
C23 C24 H24B . . 110.0 ?
H24A C24 H24B . . 108.4 ?
C9 C12 H12A . . 109.5 ?
C9 C12 H12B . . 109.5 ?
H12A C12 H12B . . 109.5 ?
C9 C12 H12C . . 109.5 ?
H12A C12 H12C . . 109.5 ?
H12B C12 H12C . . 109.5 ?
C5 C7 H7A . . 109.5 ?
C5 C7 H7B . . 109.5 ?
H7A C7 H7B . . 109.5 ?
C5 C7 H7C . . 109.5 ?
H7A C7 H7C . . 109.5 ?
H7B C7 H7C . . 109.5 ?
C5 C6 H6A . . 109.5 ?
C5 C6 H6B . . 109.5 ?
H6A C6 H6B . . 109.5 ?
C5 C6 H6C . . 109.5 ?
H6A C6 H6C . . 109.5 ?
H6B C6 H6C . . 109.5 ?
C5 C8 H8A . . 109.5 ?
C5 C8 H8B . . 109.5 ?
H8A C8 H8B . . 109.5 ?
C5 C8 H8C . . 109.5 ?
H8A C8 H8C . . 109.5 ?
H8B C8 H8C . . 109.5 ?
O5 Li1 O1 . . 115.21(15) y
O5 Li1 O2 . . 111.73(15) y
O1 Li1 O2 . . 83.71(11) y
O5 Li1 Br1 . 4_675 104.79(12) y
O1 Li1 Br1 . 4_675 112.23(13) y
O2 Li1 Br1 . 4_675 128.44(14) y
O5 Li1 Fe1 . . 127.14(13) ?
O1 Li1 Fe1 . . 42.03(6) ?
O2 Li1 Fe1 . . 42.13(6) ?
Br1 Li1 Fe1 4_675 . 127.47(11) ?

loop_
_geom_bond_atom_site_label_1
_geom_bond_atom_site_label_2
_geom_bond_site_symmetry_2
_geom_bond_distance
_geom_bond_publ_flag
Fe1 O4 . 1.8616(11) y
Fe1 O1 . 1.8653(11) y
Fe1 O3 . 1.8680(11) y
Fe1 O2 . 1.8687(11) y
Fe1 Li1 . 2.782(3) ?
Fe1 Li2 . 2.792(3) ?
Br1 Li2 . 2.471(3) y
Br1 Li1 4_575 2.472(3) y
O2 C5 . 1.4277(19) ?
O2 Li1 . 1.973(3) y
O1 C1 . 1.4295(19) ?
O1 Li1 . 1.970(3) y
O4 C13 . 1.4271(19) ?
O4 Li2 . 1.958(3) y
O3 C9 . 1.4279(19) ?
O3 Li2 . 1.991(3) y
O5 C17 . 1.438(2) ?
O5 C20 . 1.447(2) ?
O5 Li1 . 1.963(3) y
O6 C24 . 1.414(2) ?
O6 C21 . 1.428(2) ?
O6 Li2 . 1.979(3) y
C9 C11 . 1.525(2) ?
C9 C12 . 1.528(2) ?
C9 C10 . 1.533(2) ?
C5 C6 . 1.513(3) ?
C5 C8 . 1.520(3) ?
C5 C7 . 1.521(3) ?
C1 C3 . 1.517(2) ?
C1 C2 . 1.523(2) ?
C1 C4 . 1.523(2) ?
C23 C24 . 1.498(3) ?
C23 C22 . 1.523(3) ?
C23 H23A . 0.9900 ?
C23 H23B . 0.9900 ?
C13 C16 . 1.522(2) ?
C13 C14 . 1.524(2) ?
C13 C15 . 1.528(2) ?
C11 H11A . 0.9800 ?
C11 H11B . 0.9800 ?
C11 H11C . 0.9800 ?
C2 H2A . 0.9800 ?
C2 H2B . 0.9800 ?
C2 H2C . 0.9800 ?
C16 H16A . 0.9800 ?
C16 H16B . 0.9800 ?
C16 H16C . 0.9800 ?
C4 H4A . 0.9800 ?
C4 H4B . 0.9800 ?
C4 H4C . 0.9800 ?
C22 C21 . 1.509(3) ?
C22 H22A . 0.9900 ?
C22 H22B . 0.9900 ?
C19 C20 . 1.514(3) ?
C19 C18 . 1.517(3) ?
C19 H19A . 0.9900 ?
C19 H19B . 0.9900 ?
C21 H21A . 0.9900 ?
C21 H21B . 0.9900 ?
C15 H15A . 0.9800 ?
C15 H15B . 0.9800 ?
C15 H15C . 0.9800 ?
C14 H14A . 0.9800 ?
C14 H14B . 0.9800 ?
C14 H14C . 0.9800 ?
C20 H20A . 0.9900 ?
C20 H20B . 0.9900 ?
C10 H10A . 0.9800 ?
C10 H10B . 0.9800 ?
C10 H10C . 0.9800 ?
C3 H3A . 0.9800 ?
C3 H3B . 0.9800 ?
C3 H3C . 0.9800 ?
C17 C18 . 1.512(3) ?
C17 H17A . 0.9900 ?
C17 H17B . 0.9900 ?
C18 H18A . 0.9900 ?
C18 H18B . 0.9900 ?
C24 H24A . 0.9900 ?
C24 H24B . 0.9900 ?
C12 H12A . 0.9800 ?
C12 H12B . 0.9800 ?
C12 H12C . 0.9800 ?
C7 H7A . 0.9800 ?
C7 H7B . 0.9800 ?
C7 H7C . 0.9800 ?
C6 H6A . 0.9800 ?
C6 H6B . 0.9800 ?
C6 H6C . 0.9800 ?
C8 H8A . 0.9800 ?
C8 H8B . 0.9800 ?
C8 H8C . 0.9800 ?
Li1 Br1 4_675 2.472(3) ?

loop_
_geom_torsion_atom_site_label_1
_geom_torsion_atom_site_label_2
_geom_torsion_atom_site_label_3
_geom_torsion_atom_site_label_4
_geom_torsion_site_symmetry_1
_geom_torsion_site_symmetry_4
_geom_torsion
O4 Fe1 O2 C5 . . 49.28(17)
O1 Fe1 O2 C5 . . 172.43(15)
O3 Fe1 O2 C5 . . -60.66(16)
Li1 Fe1 O2 C5 . . 180.0(2)
Li2 Fe1 O2 C5 . . -5.4(2)
O4 Fe1 O2 Li1 . . -130.71(10)
O1 Fe1 O2 Li1 . . -7.57(10)
O3 Fe1 O2 Li1 . . 119.35(10)
Li2 Fe1 O2 Li1 . . 174.63(12)
O4 Fe1 O1 C1 . . -64.48(15)
O3 Fe1 O1 C1 . . 44.50(16)
O2 Fe1 O1 C1 . . 170.07(15)
Li1 Fe1 O1 C1 . . 162.49(19)
Li2 Fe1 O1 C1 . . -12.24(19)
O4 Fe1 O1 Li1 . . 133.04(10)
O3 Fe1 O1 Li1 . . -117.99(10)
O2 Fe1 O1 Li1 . . 7.58(10)
Li2 Fe1 O1 Li1 . . -174.73(12)
O1 Fe1 O4 C13 . . -51.89(16)
O3 Fe1 O4 C13 . . -178.23(16)
O2 Fe1 O4 C13 . . 56.32(17)
Li1 Fe1 O4 C13 . . 0.7(2)
Li2 Fe1 O4 C13 . . 179.2(2)
O1 Fe1 O4 Li2 . . 128.95(10)
O3 Fe1 O4 Li2 . . 2.61(10)
O2 Fe1 O4 Li2 . . -122.85(10)
Li1 Fe1 O4 Li2 . . -178.45(13)
O4 Fe1 O3 C9 . . -173.82(15)
O1 Fe1 O3 C9 . . 62.65(16)
O2 Fe1 O3 C9 . . -47.53(16)
Li1 Fe1 O3 C9 . . 7.09(19)
Li2 Fe1 O3 C9 . . -171.25(19)
O4 Fe1 O3 Li2 . . -2.56(10)
O1 Fe1 O3 Li2 . . -126.10(10)
O2 Fe1 O3 Li2 . . 123.73(10)
Li1 Fe1 O3 Li2 . . 178.34(12)
Fe1 O3 C9 C11 . . -3.7(2)
Li2 O3 C9 C11 . . -172.23(15)
Fe1 O3 C9 C12 . . 117.46(15)
Li2 O3 C9 C12 . . -51.1(2)
Fe1 O3 C9 C10 . . -123.82(15)
Li2 O3 C9 C10 . . 67.7(2)
Fe1 O2 C5 C6 . . 15.3(2)
Li1 O2 C5 C6 . . -164.72(17)
Fe1 O2 C5 C8 . . 135.86(16)
Li1 O2 C5 C8 . . -44.1(2)
Fe1 O2 C5 C7 . . -105.65(18)
Li1 O2 C5 C7 . . 74.3(2)
Fe1 O1 C1 C3 . . 44.8(2)
Li1 O1 C1 C3 . . -157.67(16)
Fe1 O1 C1 C2 . . -75.85(18)
Li1 O1 C1 C2 . . 81.63(19)
Fe1 O1 C1 C4 . . 164.80(12)
Li1 O1 C1 C4 . . -37.7(2)
Fe1 O4 C13 C16 . . 6.7(2)
Li2 O4 C13 C16 . . -174.41(16)
Fe1 O4 C13 C14 . . -113.77(16)
Li2 O4 C13 C14 . . 65.2(2)
Fe1 O4 C13 C15 . . 126.74(15)
Li2 O4 C13 C15 . . -54.3(2)
C24 C23 C22 C21 . . 11.6(2)
C24 O6 C21 C22 . . 33.0(2)
Li2 O6 C21 C22 . . -165.99(17)
C23 C22 C21 O6 . . -27.0(2)
C13 O4 Li2 O6 . . 65.2(2)
Fe1 O4 Li2 O6 . . -115.53(14)
C13 O4 Li2 O3 . . 178.26(13)
Fe1 O4 Li2 O3 . . -2.46(9)
C13 O4 Li2 Br1 . . -55.4(2)
Fe1 O4 Li2 Br1 . . 123.89(13)
C13 O4 Li2 Fe1 . . -179.27(17)
C24 O6 Li2 O4 . . -155.69(19)
C21 O6 Li2 O4 . . 46.4(2)
C24 O6 Li2 O3 . . 109.8(2)
C21 O6 Li2 O3 . . -48.1(2)
C24 O6 Li2 Br1 . . -26.2(2)
C21 O6 Li2 Br1 . . 175.94(14)
C24 O6 Li2 Fe1 . . 156.45(18)
C21 O6 Li2 Fe1 . . -1.4(3)
C9 O3 Li2 O4 . . 174.56(14)
Fe1 O3 Li2 O4 . . 2.45(9)
C9 O3 Li2 O6 . . -69.6(2)
Fe1 O3 Li2 O6 . . 118.29(14)
C9 O3 Li2 Br1 . . 54.2(2)
Fe1 O3 Li2 Br1 . . -117.88(14)
C9 O3 Li2 Fe1 . . 172.11(17)
Li1 Br1 Li2 O4 4_575 . 18.0(4)
Li1 Br1 Li2 O6 4_575 . -110.1(3)
Li1 Br1 Li2 O3 4_575 . 120.8(3)
Li1 Br1 Li2 Fe1 4_575 . 67.0(4)
O1 Fe1 Li2 O4 . . -84.58(12)
O3 Fe1 Li2 O4 . . -176.34(14)
O2 Fe1 Li2 O4 . . 92.22(11)
O4 Fe1 Li2 O6 . . 90.36(18)
O1 Fe1 Li2 O6 . . 5.8(2)
O3 Fe1 Li2 O6 . . -85.98(17)
O2 Fe1 Li2 O6 . . -177.41(12)
O4 Fe1 Li2 O3 . . 176.34(14)
O1 Fe1 Li2 O3 . . 91.76(11)
O2 Fe1 Li2 O3 . . -91.44(11)
O4 Fe1 Li2 Br1 . . -86.10(17)
O1 Fe1 Li2 Br1 . . -170.67(10)
O3 Fe1 Li2 Br1 . . 97.56(18)
O2 Fe1 Li2 Br1 . . 6.1(2)
C17 O5 C20 C19 . . 9.7(2)
Li1 O5 C20 C19 . . 161.34(16)
C18 C19 C20 O5 . . -28.93(19)
C20 O5 C17 C18 . . 13.8(2)
Li1 O5 C17 C18 . . -138.90(16)
O5 C17 C18 C19 . . -31.41(19)
C20 C19 C18 C17 . . 36.50(19)
C21 O6 C24 C23 . . -25.7(2)
Li2 O6 C24 C23 . . 172.98(16)
C22 C23 C24 O6 . . 7.9(3)
C17 O5 Li1 O1 . . 29.8(2)
C20 O5 Li1 O1 . . -119.18(17)
C17 O5 Li1 O2 . . -63.5(2)
C20 O5 Li1 O2 . . 147.54(15)
C17 O5 Li1 Br1 . 4_675 153.62(13)
C20 O5 Li1 Br1 . 4_675 4.7(2)
C17 O5 Li1 Fe1 . . -17.9(2)
C20 O5 Li1 Fe1 . . -166.85(15)
C1 O1 Li1 O5 . . 77.0(2)
Fe1 O1 Li1 O5 . . -118.31(14)
C1 O1 Li1 O2 . . -171.88(13)
Fe1 O1 Li1 O2 . . -7.22(9)
C1 O1 Li1 Br1 . 4_675 -42.8(2)
Fe1 O1 Li1 Br1 . 4_675 121.88(11)
C1 O1 Li1 Fe1 . . -164.66(16)
C5 O2 Li1 O5 . . -58.1(2)
Fe1 O2 Li1 O5 . . 121.88(13)
C5 O2 Li1 O1 . . -172.79(14)
Fe1 O2 Li1 O1 . . 7.21(9)
C5 O2 Li1 Br1 . 4_675 73.7(2)
Fe1 O2 Li1 Br1 . 4_675 -106.27(15)
C5 O2 Li1 Fe1 . . 180.00(18)
O4 Fe1 Li1 O5 . . 5.6(2)
O1 Fe1 Li1 O5 . . 87.59(18)
O3 Fe1 Li1 O5 . . -175.74(12)
O2 Fe1 Li1 O5 . . -81.67(17)
O4 Fe1 Li1 O1 . . -81.94(12)
O3 Fe1 Li1 O1 . . 96.67(10)
O2 Fe1 Li1 O1 . . -169.27(14)
O4 Fe1 Li1 O2 . . 87.32(12)
O1 Fe1 Li1 O2 . . 169.27(14)
O3 Fe1 Li1 O2 . . -94.07(10)
O4 Fe1 Li1 Br1 . 4_675 -163.99(9)
O1 Fe1 Li1 Br1 . 4_675 -82.05(15)
O3 Fe1 Li1 Br1 . 4_675 14.6(2)
O2 Fe1 Li1 Br1 . 4_675 108.69(17)
